data_7715420
loop_
_publ_author_name
'Fern&#xe1;ndez-Fari&#xf1;a, Sandra'
'Maneiro, Marcelino'
'Zaragoza, Guillermo'
'Seco, Jos&#xe9; M'
'Pedrido, Rosa'
'Gonz&#xe1;lez-Noya, Ana M'

_publ_section_title
;
 Nickel, copper, and zinc dinuclear helicates: how do bulky groups
 influence their architecture?
;
_journal_issue 12
_journal_name_full 'Dalton transactions (Cambridge, England : 2003)'
_journal_page_first 5676
_journal_page_last 5685
_journal_paper_doi 10.1039/d4dt00279b
_journal_volume 53
_journal_year 2024
_chemical_formula_moiety '2(C86 H104 Cu2 N4 O4), 3(C2 H3 N)'
_chemical_formula_sum 'C178 H217 Cu4 N11 O8'
_chemical_formula_weight 2892.84
_chemical_name_systematic Cu2(L5)2
_space_group_IT_number 2
_space_group_name_Hall '-P 1'
_space_group_name_H-M_alt 'P -1'
_symmetry_cell_setting triclinic
_symmetry_Int_Tables_number 2
_symmetry_space_group_name_Hall '-P 1'
_symmetry_space_group_name_H-M 'P -1'
_atom_sites_solution_hydrogens geom
_atom_sites_solution_primary dual
_atom_sites_solution_secondary dual
_audit_conform_dict_location ftp://ftp.iucr.org/pub/cif_core.dic
_audit_conform_dict_name cif_core.dic
_audit_conform_dict_version 2.4.5
_audit_creation_date 2021-01-14T10:23:41-00:00
_audit_creation_method 'WinGX routine CIF_UPDATE'
_audit_update_record
;
2023-12-21 deposited with the CCDC.	2024-02-26 downloaded from the CCDC.
;
_cell_angle_alpha 92.5190(10)
_cell_angle_beta 97.5280(10)
_cell_angle_gamma 95.6040(10)
_cell_formula_units_Z 1
_cell_length_a 13.6211(3)
_cell_length_b 16.0269(4)
_cell_length_c 18.3522(5)
_cell_measurement_reflns_used 9686
_cell_measurement_temperature 100(2)
_cell_measurement_theta_max 29.57
_cell_measurement_theta_min 2.50
_cell_measurement_wavelength 0.71073
_cell_volume 3946.30(17)
_computing_cell_refinement 'APPEX3v2018.7-2 (BRUKER AXS, 2005)'
_computing_data_collection 'APPEX3v2018.7-2 (BRUKER AXS, 2005)'
_computing_data_reduction 'APPEX3v2018.7-2 (BRUKER AXS, 2005)'
_computing_molecular_graphics 'Ortep for Windows (Farrugia, 2012)'
_computing_publication_material 'WinGX publication routines (Farrugia, 2012)'
_computing_structure_refinement 'SHELXL-2018/3 (Sheldrick, 2018)'
_computing_structure_solution 'SHELXT-2018/2 (Sheldrick, 2015)'
_diffrn_ambient_temperature 100(2)
_diffrn_detector_area_resol_mean 7.3910
_diffrn_measured_fraction_theta_full 0.999
_diffrn_measured_fraction_theta_max 0.999
_diffrn_measurement_device_type 'Bruker D8 VENTURE PHOTON III-14'
_diffrn_measurement_method 'omega and phi'
_diffrn_radiation_monochromator 'Incoatec multilayer mirror'
_diffrn_radiation_probe x-ray
_diffrn_radiation_type MoK\a
_diffrn_radiation_wavelength 0.71073
_diffrn_reflns_av_R_equivalents 0.0451
_diffrn_reflns_av_unetI/netI 0.0337
_diffrn_reflns_Laue_measured_fraction_full 0.999
_diffrn_reflns_Laue_measured_fraction_max 0.999
_diffrn_reflns_limit_h_max 18
_diffrn_reflns_limit_h_min -18
_diffrn_reflns_limit_k_max 22
_diffrn_reflns_limit_k_min -22
_diffrn_reflns_limit_l_max 25
_diffrn_reflns_limit_l_min -25
_diffrn_reflns_number 116110
_diffrn_reflns_point_group_measured_fraction_full 0.999
_diffrn_reflns_point_group_measured_fraction_max 0.999
_diffrn_reflns_theta_full 25.242
_diffrn_reflns_theta_max 29.575
_diffrn_reflns_theta_min 1.879
_diffrn_source 'INCOATEC microfocus sealed tube'
_diffrn_source_type 'Incoatec I\mS 3.0'
_diffrn_standards_number 0
_exptl_absorpt_coefficient_mu 0.592
_exptl_absorpt_correction_T_max 0.7459
_exptl_absorpt_correction_T_min 0.6973
_exptl_absorpt_correction_type multi-scan
_exptl_absorpt_process_details 'BRUKER SADABS-2016/2'
_exptl_crystal_colour brown
_exptl_crystal_density_diffrn 1.217
_exptl_crystal_density_method 'not measured'
_exptl_crystal_description plate
_exptl_crystal_F_000 1542
_exptl_crystal_size_max 0.167
_exptl_crystal_size_mid 0.148
_exptl_crystal_size_min 0.05
_refine_diff_density_max 0.557
_refine_diff_density_min -0.573
_refine_diff_density_rms 0.06
_refine_ls_extinction_method none
_refine_ls_goodness_of_fit_ref 1.022
_refine_ls_hydrogen_treatment constr
_refine_ls_matrix_type full
_refine_ls_number_constraints 0
_refine_ls_number_parameters 1017
_refine_ls_number_reflns 22115
_refine_ls_number_restraints 102
_refine_ls_restrained_S_all 1.029
_refine_ls_R_factor_all 0.063
_refine_ls_R_factor_gt 0.0453
_refine_ls_shift/su_max 0.002
_refine_ls_shift/su_mean 0
_refine_ls_structure_factor_coef Fsqd
_refine_ls_weighting_details 'w=1/[\s^2^(Fo^2^)+(0.0542P)^2^+2.3541P] where P=(Fo^2^+2Fc^2^)/3'
_refine_ls_weighting_scheme calc
_refine_ls_wR_factor_gt 0.1109
_refine_ls_wR_factor_ref 0.1211
_reflns_Friedel_coverage 0
_reflns_number_gt 17387
_reflns_number_total 22115
_reflns_threshold_expression 'I > 2\s(I)'
_cod_data_source_file d4dt00279b2.cif
_cod_data_source_block shelx_CCDC3
_cod_depositor_comments 'Adding full bibliography for 7715415--7715422.cif.'
_cod_original_formula_sum 'C178 H217 Cu4 N11 O8 '
_cod_database_code 7715420
_shelx_estimated_absorpt_t_min 0.908
_shelx_estimated_absorpt_t_max 0.971
_shelx_shelxl_version_number 2018/3

loop_
_symmetry_equiv_pos_as_xyz
'x, y, z'
'-x, -y, -z'

loop_
_atom_site_label
_atom_site_type_symbol
_atom_site_fract_x
_atom_site_fract_y
_atom_site_fract_z
_atom_site_U_iso_or_equiv
_atom_site_adp_type
_atom_site_occupancy
_atom_site_site_symmetry_order
_atom_site_calc_flag
_atom_site_refinement_flags_posn
_atom_site_refinement_flags_adp
_atom_site_refinement_flags_occupancy
_atom_site_disorder_assembly
_atom_site_disorder_group
C1 C 1.03743(19) 0.96468(13) 0.38727(14) 0.0469(6) Uani 1 1 d . . . . .
C2B C 1.0494(9) 1.0524(9) 0.3802(8) 0.038(2) Uani 0.438(19) 1 d . . P A 2
C3B C 0.9860(10) 1.1072(7) 0.3979(8) 0.042(2) Uani 0.438(19) 1 d . . P A 2
H3B H 1.001243 1.164691 0.389016 0.051 Uiso 0.438(19) 1 calc R U P A 2
C4B C 0.8985(9) 1.0846(7) 0.4288(7) 0.046(2) Uani 0.438(19) 1 d . . P A 2
H4B H 0.85991 1.126192 0.445048 0.055 Uiso 0.438(19) 1 calc R U P A 2
C5B C 0.8706(9) 1.0016(7) 0.4348(8) 0.037(2) Uani 0.438(19) 1 d . . P A 2
H5B H 0.810654 0.981676 0.452495 0.044 Uiso 0.438(19) 1 calc R U P A 2
C2 C 1.0793(8) 1.0497(7) 0.3702(7) 0.044(2) Uani 0.562(19) 1 d . . P A 1
C3 C 1.0165(9) 1.1098(7) 0.3813(8) 0.056(2) Uani 0.562(19) 1 d . . P A 1
H3 H 1.037266 1.166527 0.372991 0.067 Uiso 0.562(19) 1 calc R U P A 1
C4 C 0.9234(9) 1.0911(5) 0.4045(7) 0.056(2) Uani 0.562(19) 1 d . . P A 1
H4 H 0.881677 1.134283 0.411062 0.067 Uiso 0.562(19) 1 calc R U P A 1
C5 C 0.8935(8) 1.0108(7) 0.4173(7) 0.047(2) Uani 0.562(19) 1 d . . P A 1
H5 H 0.829655 1.000821 0.432729 0.057 Uiso 0.562(19) 1 calc R U P A 1
C6 C 0.94372(17) 0.94347(13) 0.41066(14) 0.0452(6) Uani 1 1 d . . . . .
C7 C 0.90462(15) 0.85922(12) 0.41983(12) 0.0358(4) Uani 1 1 d . . . . .
H7 H 0.842959 0.853116 0.438958 0.043 Uiso 1 1 calc R U . . .
C8 C 0.87995(12) 0.71358(11) 0.41475(10) 0.0244(3) Uani 1 1 d . . . . .
C9 C 0.79010(13) 0.69293(12) 0.36728(10) 0.0282(4) Uani 1 1 d . . . . .
C10 C 0.73101(13) 0.62047(12) 0.37886(10) 0.0294(4) Uani 1 1 d . . . . .
H10 H 0.670718 0.605797 0.346629 0.035 Uiso 1 1 calc R U . . .
C11 C 0.75600(13) 0.56853(12) 0.43534(10) 0.0260(3) Uani 1 1 d . . . . .
C12 C 0.84564(12) 0.59077(11) 0.48122(9) 0.0243(3) Uani 1 1 d . . . . .
H12 H 0.864321 0.556051 0.520256 0.029 Uiso 1 1 calc R U . . .
C13 C 0.90871(12) 0.66215(11) 0.47176(10) 0.0240(3) Uani 1 1 d . . . . .
C14 C 0.68467(13) 0.49452(13) 0.45033(10) 0.0307(4) Uani 1 1 d . . . . .
H14A H 0.722903 0.456232 0.480981 0.037 Uiso 1 1 calc R U . . .
H14B H 0.635475 0.51572 0.479791 0.037 Uiso 1 1 calc R U . . .
C15 C 0.62830(13) 0.44379(12) 0.38349(9) 0.0268(4) Uani 1 1 d . . . . .
C16 C 0.52555(13) 0.42373(12) 0.37778(10) 0.0283(4) Uani 1 1 d . . . . .
H16 H 0.490852 0.445579 0.414774 0.034 Uiso 1 1 calc R U . . .
C17 C 0.47192(13) 0.37262(12) 0.31952(10) 0.0271(4) Uani 1 1 d . . . . .
C18 C 0.52497(13) 0.33735(11) 0.26728(9) 0.0253(3) Uani 1 1 d . . . . .
C19 C 0.62783(13) 0.35781(12) 0.27019(9) 0.0257(3) Uani 1 1 d . . . . .
C20 C 0.67694(13) 0.41245(12) 0.32781(9) 0.0261(3) Uani 1 1 d . . . . .
H20 H 0.746096 0.428787 0.328983 0.031 Uiso 1 1 calc R U . . .
C21 C 0.49950(14) 0.19987(13) 0.22103(10) 0.0311(4) Uani 1 1 d . . . . .
H21 H 0.550954 0.19526 0.260464 0.037 Uiso 1 1 calc R U . . .
C22 C 0.46357(16) 0.12374(13) 0.17844(11) 0.0345(4) Uani 1 1 d . . . . .
C23 C 0.38019(15) 0.11748(13) 0.12197(11) 0.0341(4) Uani 1 1 d . . . . .
C24 C 0.35230(17) 0.03717(14) 0.08158(13) 0.0409(5) Uani 1 1 d . . . . .
C25 C 0.40775(19) -0.02801(15) 0.10004(14) 0.0480(6) Uani 1 1 d . . . . .
H25 H 0.389967 -0.080475 0.073095 0.058 Uiso 1 1 calc R U . . .
C26 C 0.4886(2) -0.02162(15) 0.15599(15) 0.0511(6) Uani 1 1 d . . . . .
H26 H 0.52413 -0.068719 0.166636 0.061 Uiso 1 1 calc R U . . .
C27 C 0.51584(19) 0.05366(14) 0.19539(14) 0.0458(5) Uani 1 1 d . . . . .
H27 H 0.569997 0.058661 0.234142 0.055 Uiso 1 1 calc R U . . .
C28B C 1.1541(12) 1.0812(7) 0.3542(7) 0.082(2) Uani 0.438(19) 1 d . U P A 2
C29B C 1.2456(10) 1.0628(6) 0.4099(7) 0.084(2) Uani 0.438(19) 1 d . U P A 2
H29D H 1.307253 1.080274 0.390025 0.126 Uiso 0.438(19) 1 calc R U P A 2
H29E H 1.241817 1.002484 0.417583 0.126 Uiso 0.438(19) 1 calc R U P A 2
H29F H 1.244967 1.094006 0.45692 0.126 Uiso 0.438(19) 1 calc R U P A 2
C30B C 1.1598(12) 1.0443(6) 0.2779(7) 0.085(2) Uani 0.438(19) 1 d . U P A 2
H30D H 1.22436 1.063551 0.262996 0.127 Uiso 0.438(19) 1 calc R U P A 2
H30E H 1.106259 1.062449 0.243165 0.127 Uiso 0.438(19) 1 calc R U P A 2
H30F H 1.152611 0.982843 0.278121 0.127 Uiso 0.438(19) 1 calc R U P A 2
C31B C 1.1630(11) 1.1788(5) 0.3499(6) 0.082(2) Uani 0.438(19) 1 d . U P A 2
H31D H 1.229477 1.198693 0.338833 0.122 Uiso 0.438(19) 1 calc R U P A 2
H31E H 1.152556 1.204833 0.397228 0.122 Uiso 0.438(19) 1 calc R U P A 2
H31F H 1.112596 1.19399 0.311024 0.122 Uiso 0.438(19) 1 calc R U P A 2
C28 C 1.1707(7) 1.0727(5) 0.3383(5) 0.067(2) Uani 0.562(19) 1 d . U P A 1
C29 C 1.2585(7) 1.0440(5) 0.3865(6) 0.066(2) Uani 0.562(19) 1 d . U P A 1
H29A H 1.320405 1.065044 0.368518 0.099 Uiso 0.562(19) 1 calc R U P A 1
H29B H 1.252621 0.982528 0.384905 0.099 Uiso 0.562(19) 1 calc R U P A 1
H29C H 1.259303 1.065978 0.437274 0.099 Uiso 0.562(19) 1 calc R U P A 1
C30 C 1.1631(8) 1.0289(5) 0.2591(6) 0.071(2) Uani 0.562(19) 1 d . U P A 1
H30A H 1.224188 1.045017 0.237912 0.107 Uiso 0.562(19) 1 calc R U P A 1
H30B H 1.105892 1.046553 0.227638 0.107 Uiso 0.562(19) 1 calc R U P A 1
H30C H 1.154588 0.967786 0.262267 0.107 Uiso 0.562(19) 1 calc R U P A 1
C31 C 1.1959(8) 1.1674(5) 0.3298(6) 0.071(2) Uani 0.562(19) 1 d . U P A 1
H31A H 1.255577 1.176101 0.305319 0.107 Uiso 0.562(19) 1 calc R U P A 1
H31B H 1.208232 1.196922 0.37851 0.107 Uiso 0.562(19) 1 calc R U P A 1
H31C H 1.139944 1.189211 0.300127 0.107 Uiso 0.562(19) 1 calc R U P A 1
C32 C 0.75338(16) 0.74664(14) 0.30566(12) 0.0386(5) Uani 1 1 d . . . . .
H32A H 0.733975 0.710661 0.259793 0.046 Uiso 1 1 calc R U . . .
H32B H 0.808312 0.788789 0.29731 0.046 Uiso 1 1 calc R U . . .
C33 C 0.66446(19) 0.79188(18) 0.32250(17) 0.0603(7) Uani 1 1 d . . . . .
H33A H 0.640654 0.822806 0.27993 0.09 Uiso 1 1 calc R U . . .
H33B H 0.684845 0.831223 0.365437 0.09 Uiso 1 1 calc R U . . .
H33C H 0.610889 0.75059 0.33294 0.09 Uiso 1 1 calc R U . . .
C34 C 1.00314(13) 0.68461(11) 0.52561(10) 0.0275(4) Uani 1 1 d . . . . .
H34A H 0.985471 0.686261 0.57625 0.033 Uiso 1 1 calc R U . . .
H34B H 1.032101 0.74166 0.516462 0.033 Uiso 1 1 calc R U . . .
C35 C 1.08187(13) 0.62403(12) 0.52086(11) 0.0309(4) Uani 1 1 d . . . . .
H35A H 1.13922 0.64125 0.558358 0.046 Uiso 1 1 calc R U . . .
H35B H 1.103247 0.624716 0.471915 0.046 Uiso 1 1 calc R U . . .
H35C H 1.053789 0.567161 0.529238 0.046 Uiso 1 1 calc R U . . .
C36 C 0.36007(14) 0.35249(14) 0.31273(11) 0.0357(4) Uani 1 1 d . . . . .
H36A H 0.344163 0.291246 0.301853 0.043 Uiso 1 1 calc R U . . .
H36B H 0.329534 0.380818 0.269881 0.043 Uiso 1 1 calc R U . . .
C37 C 0.31097(14) 0.37718(13) 0.37927(11) 0.0336(4) Uani 1 1 d . . . . .
H37A H 0.23924 0.359961 0.369236 0.05 Uiso 1 1 calc R U . . .
H37B H 0.322349 0.438194 0.389117 0.05 Uiso 1 1 calc R U . . .
H37C H 0.339716 0.349283 0.422272 0.05 Uiso 1 1 calc R U . . .
C38 C 0.68920(14) 0.32316(13) 0.21520(10) 0.0311(4) Uani 1 1 d . . . . .
H38A H 0.726382 0.370516 0.194345 0.037 Uiso 1 1 calc R U . . .
H38B H 0.643893 0.291935 0.1743 0.037 Uiso 1 1 calc R U . . .
C39 C 0.76318(17) 0.26470(16) 0.24897(13) 0.0443(5) Uani 1 1 d . . . . .
H39A H 0.80106 0.244554 0.211094 0.066 Uiso 1 1 calc R U . . .
H39B H 0.726758 0.216721 0.268394 0.066 Uiso 1 1 calc R U . . .
H39C H 0.809018 0.295438 0.289008 0.066 Uiso 1 1 calc R U . . .
C40 C 0.2637(2) 0.02722(17) 0.02056(16) 0.0577(7) Uani 1 1 d . . . . .
C41 C 0.2809(3) 0.0897(2) -0.03835(16) 0.0736(10) Uani 1 1 d . . . . .
H41A H 0.226795 0.079568 -0.079494 0.11 Uiso 1 1 calc R U . . .
H41B H 0.344525 0.082468 -0.056135 0.11 Uiso 1 1 calc R U . . .
H41C H 0.282577 0.147107 -0.017143 0.11 Uiso 1 1 calc R U . . .
C42 C 0.1680(2) 0.0403(2) 0.0526(2) 0.0815(11) Uani 1 1 d . . . . .
H42A H 0.111618 0.034084 0.01303 0.122 Uiso 1 1 calc R U . . .
H42B H 0.173874 0.096763 0.076611 0.122 Uiso 1 1 calc R U . . .
H42C H 0.157056 -0.001567 0.088892 0.122 Uiso 1 1 calc R U . . .
C43 C 0.2496(3) -0.06188(19) -0.0177(2) 0.0815(11) Uani 1 1 d . . . . .
H43A H 0.190018 -0.06737 -0.054603 0.122 Uiso 1 1 calc R U . . .
H43B H 0.241742 -0.103716 0.019017 0.122 Uiso 1 1 calc R U . . .
H43C H 0.307986 -0.071 -0.041871 0.122 Uiso 1 1 calc R U . . .
C44 C 1.27452(13) 0.73338(12) 0.41643(10) 0.0279(4) Uani 1 1 d . . . . .
C45 C 1.37221(13) 0.74263(13) 0.45968(11) 0.0328(4) Uani 1 1 d . . . . .
C46 C 1.43818(14) 0.68641(15) 0.44443(11) 0.0388(5) Uani 1 1 d . . . . .
H46 H 1.502365 0.692157 0.472652 0.047 Uiso 1 1 calc R U . . .
C47 C 1.41587(15) 0.62171(16) 0.38994(12) 0.0406(5) Uani 1 1 d . . . . .
H47 H 1.464055 0.584645 0.381463 0.049 Uiso 1 1 calc R U . . .
C48 C 1.32366(14) 0.61198(14) 0.34863(11) 0.0335(4) Uani 1 1 d . . . . .
H48 H 1.308077 0.568039 0.311213 0.04 Uiso 1 1 calc R U . . .
C49 C 1.25180(13) 0.66654(12) 0.36115(10) 0.0271(4) Uani 1 1 d . . . . .
C50 C 1.15874(12) 0.65229(11) 0.31374(10) 0.0256(3) Uani 1 1 d . . . . .
H50 H 1.15459 0.60939 0.275723 0.031 Uiso 1 1 calc R U . . .
C51 C 0.99670(12) 0.66028(11) 0.26015(9) 0.0245(3) Uani 1 1 d . . . . .
C52 C 0.95068(12) 0.57834(11) 0.26135(9) 0.0230(3) Uani 1 1 d . . . . .
C53 C 0.87817(12) 0.54873(12) 0.20283(9) 0.0250(3) Uani 1 1 d . . . . .
H53 H 0.845856 0.493499 0.203152 0.03 Uiso 1 1 calc R U . . .
C54 C 0.85155(12) 0.59730(12) 0.14400(9) 0.0268(4) Uani 1 1 d . . . . .
C55 C 0.89439(13) 0.67943(13) 0.14668(10) 0.0309(4) Uani 1 1 d . . . . .
H55 H 0.873398 0.714378 0.108392 0.037 Uiso 1 1 calc R U . . .
C56 C 0.96748(13) 0.71266(13) 0.20384(11) 0.0307(4) Uani 1 1 d . . . . .
C57 C 0.78216(12) 0.55990(13) 0.07665(10) 0.0296(4) Uani 1 1 d . . . . .
H57A H 0.766921 0.605508 0.043639 0.036 Uiso 1 1 calc R U . . .
H57B H 0.817426 0.519804 0.049839 0.036 Uiso 1 1 calc R U . . .
C58 C 0.68521(12) 0.51495(12) 0.09260(9) 0.0268(4) Uani 1 1 d . . . . .
C59 C 0.63935(13) 0.44392(12) 0.05116(10) 0.0272(4) Uani 1 1 d . . . . .
H59 H 0.673578 0.419072 0.015309 0.033 Uiso 1 1 calc R U . . .
C60 C 0.54453(13) 0.40765(12) 0.06036(10) 0.0268(4) Uani 1 1 d . . . . .
C61 C 0.49597(12) 0.44477(12) 0.11472(9) 0.0249(3) Uani 1 1 d . . . . .
C62 C 0.54227(12) 0.51439(12) 0.15950(9) 0.0251(3) Uani 1 1 d . . . . .
C63 C 0.63636(12) 0.54798(12) 0.14759(10) 0.0264(3) Uani 1 1 d . . . . .
H63 H 0.668396 0.594965 0.177912 0.032 Uiso 1 1 calc R U . . .
C64 C 0.33182(12) 0.46779(12) 0.11469(9) 0.0257(3) Uani 1 1 d . . . . .
H64 H 0.358876 0.523556 0.108595 0.031 Uiso 1 1 calc R U . . .
C65 C 0.22645(12) 0.45581(12) 0.11482(9) 0.0260(3) Uani 1 1 d . . . . .
C66 C 0.17288(12) 0.37458(12) 0.11043(9) 0.0266(4) Uani 1 1 d . . . . .
C67 C 0.06518(13) 0.36944(13) 0.09772(9) 0.0283(4) Uani 1 1 d . . . . .
C68 C 0.02197(13) 0.44331(14) 0.09320(10) 0.0319(4) Uani 1 1 d . . . . .
H68 H -0.048666 0.439977 0.08494 0.038 Uiso 1 1 calc R U . . .
C69 C 0.07523(14) 0.52333(13) 0.09997(10) 0.0319(4) Uani 1 1 d . . . . .
H69 H 0.041277 0.572386 0.097716 0.038 Uiso 1 1 calc R U . . .
C70 C 0.17691(13) 0.52935(13) 0.10989(10) 0.0283(4) Uani 1 1 d . . . . .
H70 H 0.214347 0.58293 0.113466 0.034 Uiso 1 1 calc R U . . .
C71 C 1.39951(16) 0.81330(15) 0.52021(12) 0.0420(5) Uani 1 1 d . . . . .
C72 C 1.50674(17) 0.81204(19) 0.55949(15) 0.0549(7) Uani 1 1 d . . . . .
H72A H 1.521451 0.857767 0.597784 0.082 Uiso 1 1 calc R U . . .
H72B H 1.553772 0.819405 0.523612 0.082 Uiso 1 1 calc R U . . .
H72C H 1.513042 0.75815 0.581986 0.082 Uiso 1 1 calc R U . . .
C73 C 1.3917(3) 0.89881(17) 0.48770(18) 0.0730(10) Uani 1 1 d . . . . .
H73A H 1.411563 0.943274 0.526725 0.11 Uiso 1 1 calc R U . . .
H73B H 1.32289 0.902732 0.465775 0.11 Uiso 1 1 calc R U . . .
H73C H 1.435802 0.905348 0.44973 0.11 Uiso 1 1 calc R U . . .
C74 C 1.33013(18) 0.80096(19) 0.57921(13) 0.0534(6) Uani 1 1 d . . . . .
H74A H 1.343027 0.848922 0.615367 0.08 Uiso 1 1 calc R U . . .
H74B H 1.342361 0.749286 0.603975 0.08 Uiso 1 1 calc R U . . .
H74C H 1.260702 0.79679 0.555952 0.08 Uiso 1 1 calc R U . . .
C75 C 0.97689(13) 0.52015(11) 0.32170(9) 0.0256(3) Uani 1 1 d . . . . .
H75A H 0.915329 0.498741 0.341089 0.031 Uiso 1 1 calc R U . . .
H75B H 1.02148 0.552226 0.362509 0.031 Uiso 1 1 calc R U . . .
C76 C 1.02813(17) 0.44557(13) 0.29555(11) 0.0375(4) Uani 1 1 d . . . . .
H76A H 1.043223 0.409831 0.336679 0.056 Uiso 1 1 calc R U . . .
H76B H 1.090083 0.46627 0.277485 0.056 Uiso 1 1 calc R U . . .
H76C H 0.983869 0.412894 0.255758 0.056 Uiso 1 1 calc R U . . .
C77 C 1.01760(17) 0.80043(15) 0.19937(14) 0.0476(6) Uani 1 1 d . . . . .
H77A H 1.057069 0.818072 0.247737 0.057 Uiso 1 1 calc R U . . .
H77B H 1.064775 0.79847 0.16277 0.057 Uiso 1 1 calc R U . . .
C78 C 0.9511(3) 0.86435(19) 0.1794(3) 0.0956(14) Uani 1 1 d . . . . .
H78A H 0.990188 0.915621 0.168179 0.143 Uiso 1 1 calc R U . . .
H78B H 0.914698 0.876682 0.220652 0.143 Uiso 1 1 calc R U . . .
H78C H 0.9036 0.843636 0.136113 0.143 Uiso 1 1 calc R U . . .
C79 C 0.49543(14) 0.33529(13) 0.00825(11) 0.0335(4) Uani 1 1 d . . . . .
H79A H 0.490632 0.353953 -0.042693 0.04 Uiso 1 1 calc R U . . .
H79B H 0.426763 0.321 0.019283 0.04 Uiso 1 1 calc R U . . .
C80 C 0.5490(2) 0.25671(16) 0.01188(15) 0.0517(6) Uani 1 1 d . . . . .
H80A H 0.515005 0.214407 -0.025554 0.077 Uiso 1 1 calc R U . . .
H80B H 0.548777 0.234526 0.060779 0.077 Uiso 1 1 calc R U . . .
H80C H 0.61788 0.270384 0.002753 0.077 Uiso 1 1 calc R U . . .
C81 C 0.49675(13) 0.55700(12) 0.22051(10) 0.0283(4) Uani 1 1 d . . . . .
H81A H 0.542761 0.557893 0.267068 0.034 Uiso 1 1 calc R U . . .
H81B H 0.433835 0.523618 0.227265 0.034 Uiso 1 1 calc R U . . .
C82 C 0.47530(15) 0.64676(13) 0.20499(11) 0.0353(4) Uani 1 1 d . . . . .
H82A H 0.451977 0.672813 0.247979 0.053 Uiso 1 1 calc R U . . .
H82B H 0.42386 0.645866 0.162206 0.053 Uiso 1 1 calc R U . . .
H82C H 0.536295 0.679213 0.194812 0.053 Uiso 1 1 calc R U . . .
C83 C 0.00235(13) 0.28383(14) 0.08897(11) 0.0326(4) Uani 1 1 d . . . . .
C84 C 0.02386(15) 0.23446(14) 0.15806(11) 0.0367(4) Uani 1 1 d . . . . .
H84A H -0.016719 0.18002 0.151611 0.055 Uiso 1 1 calc R U . . .
H84B H 0.007483 0.266293 0.200881 0.055 Uiso 1 1 calc R U . . .
H84C H 0.094545 0.225552 0.165815 0.055 Uiso 1 1 calc R U . . .
C85 C -0.10976(14) 0.29336(15) 0.07650(12) 0.0398(5) Uani 1 1 d . . . . .
H85A H -0.147541 0.23773 0.072843 0.06 Uiso 1 1 calc R U . . .
H85B H -0.12586 0.32156 0.030796 0.06 Uiso 1 1 calc R U . . .
H85C H -0.127322 0.326875 0.117923 0.06 Uiso 1 1 calc R U . . .
C86 C 0.02553(15) 0.23351(16) 0.02122(12) 0.0416(5) Uani 1 1 d . . . . .
H86A H -0.013138 0.178223 0.016765 0.062 Uiso 1 1 calc R U . . .
H86B H 0.096741 0.226465 0.026758 0.062 Uiso 1 1 calc R U . . .
H86C H 0.007781 0.263738 -0.023092 0.062 Uiso 1 1 calc R U . . .
N1 N 0.94215(11) 0.78958(9) 0.40549(9) 0.0268(3) Uani 1 1 d . . . . .
N2 N 0.47152(11) 0.27477(10) 0.21331(8) 0.0265(3) Uani 1 1 d . . . . .
N3 N 1.07924(10) 0.69058(9) 0.31611(8) 0.0240(3) Uani 1 1 d . . . . .
N4 N 0.39548(10) 0.41223(10) 0.12185(8) 0.0251(3) Uani 1 1 d . . . . .
O1 O 1.09736(12) 0.90822(9) 0.37640(10) 0.0451(4) Uani 1 1 d . . . . .
O2 O 0.32960(10) 0.18053(9) 0.10732(8) 0.0376(3) Uani 1 1 d . . . . .
O3 O 1.21100(10) 0.78638(8) 0.42745(8) 0.0328(3) Uani 1 1 d . . . . .
O4 O 0.21764(9) 0.30660(9) 0.11521(8) 0.0321(3) Uani 1 1 d . . . . .
Cu1 Cu 1.07805(2) 0.79026(2) 0.38179(2) 0.02617(6) Uani 1 1 d . . . . .
Cu2 Cu 0.35680(2) 0.29521(2) 0.14064(2) 0.02688(6) Uani 1 1 d . . . . .
N5 N 0.2622(2) 0.75588(19) 0.1498(2) 0.0810(8) Uani 1 1 d . . . . .
C87 C 0.2906(2) 0.7982(2) 0.2006(2) 0.0634(8) Uani 1 1 d . . . . .
C88 C 0.3287(3) 0.8523(2) 0.2670(2) 0.0795(10) Uani 1 1 d . . . . .
H88A H 0.275455 0.856631 0.297635 0.119 Uiso 1 1 calc R U . . .
H88B H 0.351684 0.908311 0.252688 0.119 Uiso 1 1 calc R U . . .
H88C H 0.384285 0.828013 0.294845 0.119 Uiso 1 1 calc R U . . .
N6 N 0.7039(8) -0.0184(7) 0.2821(7) 0.167(4) Uani 0.5 1 d . U P . .
C89 C 0.7764(9) 0.0059(6) 0.2476(6) 0.116(3) Uani 0.5 1 d . U P . .
C90 C 0.8565(9) 0.0501(7) 0.2263(6) 0.131(3) Uani 0.5 1 d . U P . .
H90A H 0.917511 0.031335 0.25184 0.196 Uiso 0.5 1 calc R U P . .
H90B H 0.854754 0.109974 0.238612 0.196 Uiso 0.5 1 calc R U P . .
H90C H 0.855125 0.040882 0.173013 0.196 Uiso 0.5 1 calc R U P . .

loop_
_atom_site_aniso_label
_atom_site_aniso_U_11
_atom_site_aniso_U_22
_atom_site_aniso_U_33
_atom_site_aniso_U_23
_atom_site_aniso_U_13
_atom_site_aniso_U_12
C1 0.0561(14) 0.0196(9) 0.0570(14) 0.0031(9) -0.0196(11) 0.0000(9)
C2B 0.031(5) 0.027(4) 0.051(4) -0.002(3) -0.006(4) 0.001(4)
C3B 0.044(6) 0.015(3) 0.066(6) -0.003(3) 0.005(5) 0.002(4)
C4B 0.047(5) 0.028(4) 0.061(6) -0.014(4) -0.001(4) 0.014(3)
C5B 0.028(4) 0.016(3) 0.064(6) -0.015(3) 0.002(3) 0.005(3)
C2 0.036(4) 0.017(2) 0.077(5) 0.011(3) -0.008(4) -0.001(3)
C3 0.051(5) 0.022(3) 0.092(7) 0.006(3) 0.005(4) -0.002(3)
C4 0.072(6) 0.021(3) 0.076(6) -0.006(3) 0.011(4) 0.015(4)
C5 0.035(4) 0.035(3) 0.070(6) -0.008(3) 0.004(3) 0.001(3)
C6 0.0470(12) 0.0219(10) 0.0597(14) -0.0093(9) -0.0179(11) 0.0082(9)
C7 0.0314(9) 0.0279(10) 0.0440(11) -0.0079(8) -0.0089(8) 0.0061(7)
C8 0.0220(8) 0.0219(8) 0.0287(8) -0.0045(6) 0.0029(6) 0.0028(6)
C9 0.0246(8) 0.0314(9) 0.0280(9) -0.0018(7) 0.0012(7) 0.0039(7)
C10 0.0213(8) 0.0382(10) 0.0264(9) -0.0041(7) 0.0012(6) -0.0024(7)
C11 0.0224(8) 0.0297(9) 0.0245(8) -0.0068(7) 0.0058(6) -0.0037(7)
C12 0.0243(8) 0.0244(8) 0.0233(8) -0.0048(6) 0.0034(6) -0.0001(6)
C13 0.0220(7) 0.0224(8) 0.0263(8) -0.0058(6) 0.0015(6) 0.0023(6)
C14 0.0256(8) 0.0419(11) 0.0216(8) -0.0037(7) 0.0047(6) -0.0105(7)
C15 0.0245(8) 0.0321(9) 0.0218(8) -0.0021(7) 0.0040(6) -0.0063(7)
C16 0.0242(8) 0.0365(10) 0.0229(8) -0.0083(7) 0.0075(6) -0.0056(7)
C17 0.0231(8) 0.0322(9) 0.0245(8) -0.0057(7) 0.0052(6) -0.0042(7)
C18 0.0242(8) 0.0293(9) 0.0211(8) -0.0034(6) 0.0032(6) -0.0011(7)
C19 0.0231(8) 0.0328(9) 0.0214(8) 0.0001(7) 0.0059(6) 0.0006(7)
C20 0.0207(7) 0.0327(9) 0.0241(8) 0.0004(7) 0.0047(6) -0.0035(7)
C21 0.0323(9) 0.0348(10) 0.0253(9) -0.0021(7) 0.0037(7) 0.0002(8)
C22 0.0401(10) 0.0308(10) 0.0316(10) -0.0049(8) 0.0064(8) 0.0002(8)
C23 0.0331(10) 0.0340(10) 0.0343(10) -0.0099(8) 0.0082(8) -0.0007(8)
C24 0.0419(11) 0.0369(11) 0.0414(11) -0.0170(9) 0.0051(9) 0.0004(9)
C25 0.0561(14) 0.0332(11) 0.0525(14) -0.0150(10) 0.0073(11) 0.0009(10)
C26 0.0616(15) 0.0327(12) 0.0567(15) -0.0040(10) 0.0012(12) 0.0055(10)
C27 0.0547(14) 0.0348(11) 0.0447(13) 0.0003(9) -0.0021(10) 0.0018(10)
C28B 0.138(5) 0.024(2) 0.090(4) -0.001(2) 0.053(4) -0.017(2)
C29B 0.134(5) 0.028(3) 0.093(4) -0.003(3) 0.051(4) -0.020(3)
C30B 0.141(5) 0.026(3) 0.091(4) -0.002(3) 0.052(4) -0.017(3)
C31B 0.139(5) 0.024(2) 0.089(4) 0.001(2) 0.057(4) -0.016(3)
C28 0.086(3) 0.031(2) 0.071(3) 0.021(2) -0.023(2) -0.0249(19)
C29 0.079(3) 0.033(2) 0.071(4) 0.016(2) -0.025(3) -0.028(2)
C30 0.092(3) 0.036(2) 0.072(4) 0.018(2) -0.023(3) -0.024(2)
C31 0.092(3) 0.032(2) 0.078(4) 0.021(2) -0.016(3) -0.022(2)
C32 0.0358(10) 0.0386(11) 0.0374(11) 0.0038(9) -0.0086(8) 0.0010(8)
C33 0.0444(13) 0.0577(16) 0.0728(18) -0.0042(14) -0.0205(13) 0.0172(12)
C34 0.0287(8) 0.0192(8) 0.0312(9) 0.0009(7) -0.0036(7) -0.0033(6)
C35 0.0263(8) 0.0304(10) 0.0338(10) 0.0030(7) -0.0033(7) 0.0015(7)
C36 0.0236(8) 0.0489(12) 0.0319(10) -0.0144(9) 0.0073(7) -0.0079(8)
C37 0.0265(9) 0.0393(11) 0.0341(10) -0.0102(8) 0.0113(7) -0.0046(8)
C38 0.0283(9) 0.0395(11) 0.0269(9) -0.0025(8) 0.0104(7) 0.0027(8)
C39 0.0418(12) 0.0544(14) 0.0432(12) 0.0068(10) 0.0198(10) 0.0171(10)
C40 0.0572(15) 0.0465(14) 0.0610(16) -0.0303(12) -0.0132(12) 0.0068(12)
C41 0.091(2) 0.0673(19) 0.0519(16) -0.0257(14) -0.0289(16) 0.0214(17)
C42 0.0445(15) 0.0635(19) 0.124(3) -0.043(2) -0.0120(17) -0.0035(13)
C43 0.087(2) 0.0556(18) 0.087(2) -0.0430(17) -0.0316(18) 0.0127(16)
C44 0.0219(8) 0.0321(9) 0.0286(9) 0.0069(7) 0.0031(6) -0.0041(7)
C45 0.0228(8) 0.0429(11) 0.0300(9) 0.0069(8) 0.0005(7) -0.0083(7)
C46 0.0193(8) 0.0632(14) 0.0330(10) 0.0091(9) 0.0027(7) -0.0014(8)
C47 0.0253(9) 0.0648(15) 0.0336(10) 0.0022(10) 0.0067(8) 0.0111(9)
C48 0.0251(8) 0.0490(12) 0.0277(9) 0.0019(8) 0.0074(7) 0.0049(8)
C49 0.0210(8) 0.0354(10) 0.0248(8) 0.0060(7) 0.0048(6) -0.0016(7)
C50 0.0228(8) 0.0282(9) 0.0251(8) 0.0025(7) 0.0053(6) -0.0027(6)
C51 0.0195(7) 0.0299(9) 0.0237(8) 0.0018(7) 0.0031(6) 0.0003(6)
C52 0.0206(7) 0.0282(9) 0.0203(7) 0.0013(6) 0.0049(6) 0.0009(6)
C53 0.0215(8) 0.0309(9) 0.0230(8) -0.0002(7) 0.0064(6) -0.0001(6)
C54 0.0177(7) 0.0419(10) 0.0218(8) 0.0023(7) 0.0059(6) 0.0039(7)
C55 0.0219(8) 0.0436(11) 0.0283(9) 0.0116(8) 0.0039(7) 0.0042(7)
C56 0.0242(8) 0.0354(10) 0.0320(9) 0.0099(8) 0.0028(7) -0.0014(7)
C57 0.0196(8) 0.0489(11) 0.0205(8) 0.0015(7) 0.0039(6) 0.0029(7)
C58 0.0187(7) 0.0417(10) 0.0212(8) 0.0038(7) 0.0030(6) 0.0071(7)
C59 0.0222(8) 0.0391(10) 0.0220(8) 0.0005(7) 0.0059(6) 0.0086(7)
C60 0.0242(8) 0.0347(10) 0.0221(8) -0.0009(7) 0.0043(6) 0.0055(7)
C61 0.0189(7) 0.0347(9) 0.0214(8) -0.0004(7) 0.0032(6) 0.0039(6)
C62 0.0208(7) 0.0334(9) 0.0213(8) -0.0015(7) 0.0032(6) 0.0051(7)
C63 0.0205(8) 0.0351(10) 0.0231(8) -0.0006(7) 0.0019(6) 0.0033(7)
C64 0.0210(8) 0.0357(10) 0.0193(8) -0.0047(7) 0.0025(6) 0.0009(7)
C65 0.0198(7) 0.0386(10) 0.0189(7) -0.0039(7) 0.0025(6) 0.0027(7)
C66 0.0214(8) 0.0386(10) 0.0193(8) -0.0057(7) 0.0041(6) 0.0020(7)
C67 0.0209(8) 0.0437(11) 0.0198(8) -0.0039(7) 0.0048(6) 0.0000(7)
C68 0.0191(8) 0.0499(12) 0.0266(9) -0.0010(8) 0.0048(6) 0.0025(7)
C69 0.0246(8) 0.0434(11) 0.0294(9) 0.0011(8) 0.0069(7) 0.0077(8)
C70 0.0241(8) 0.0388(10) 0.0218(8) -0.0017(7) 0.0039(6) 0.0029(7)
C71 0.0343(10) 0.0467(13) 0.0388(11) 0.0028(9) -0.0088(9) -0.0090(9)
C72 0.0318(11) 0.0758(18) 0.0489(14) -0.0039(13) -0.0089(10) -0.0120(11)
C73 0.083(2) 0.0456(15) 0.0720(19) 0.0060(14) -0.0351(16) -0.0232(14)
C74 0.0398(12) 0.0751(18) 0.0401(12) -0.0162(12) -0.0045(10) 0.0026(12)
C75 0.0263(8) 0.0289(9) 0.0199(8) 0.0013(6) 0.0014(6) -0.0041(7)
C76 0.0500(12) 0.0317(10) 0.0312(10) 0.0040(8) 0.0026(9) 0.0086(9)
C77 0.0428(12) 0.0404(12) 0.0540(14) 0.0222(10) -0.0097(10) -0.0103(9)
C78 0.072(2) 0.0388(16) 0.168(4) 0.017(2) -0.016(2) 0.0030(15)
C79 0.0315(9) 0.0426(11) 0.0264(9) -0.0075(8) 0.0080(7) 0.0032(8)
C80 0.0563(14) 0.0446(13) 0.0505(14) -0.0165(11) -0.0057(11) 0.0136(11)
C81 0.0207(8) 0.0403(10) 0.0233(8) -0.0055(7) 0.0043(6) 0.0019(7)
C82 0.0321(10) 0.0412(11) 0.0333(10) -0.0064(8) 0.0083(8) 0.0053(8)
C83 0.0221(8) 0.0452(11) 0.0295(9) -0.0065(8) 0.0074(7) -0.0025(7)
C84 0.0338(10) 0.0400(11) 0.0359(10) -0.0039(8) 0.0089(8) -0.0014(8)
C85 0.0238(9) 0.0535(13) 0.0409(11) -0.0035(10) 0.0078(8) -0.0034(8)
C86 0.0300(10) 0.0563(14) 0.0359(11) -0.0173(10) 0.0102(8) -0.0080(9)
N1 0.0268(7) 0.0197(7) 0.0321(8) -0.0009(6) -0.0021(6) 0.0028(6)
N2 0.0248(7) 0.0309(8) 0.0227(7) -0.0060(6) 0.0047(5) -0.0008(6)
N3 0.0209(6) 0.0247(7) 0.0253(7) 0.0043(6) 0.0017(5) -0.0029(5)
N4 0.0192(6) 0.0343(8) 0.0210(7) -0.0049(6) 0.0030(5) 0.0014(6)
O1 0.0454(9) 0.0217(7) 0.0655(11) 0.0130(7) -0.0012(8) -0.0034(6)
O2 0.0306(7) 0.0358(8) 0.0430(8) -0.0183(6) -0.0010(6) 0.0031(6)
O3 0.0278(6) 0.0289(7) 0.0386(7) -0.0006(6) -0.0039(5) -0.0007(5)
O4 0.0221(6) 0.0365(7) 0.0362(7) -0.0092(6) 0.0036(5) 0.0008(5)
Cu1 0.02505(11) 0.01898(11) 0.03295(12) 0.00461(8) 0.00018(8) -0.00174(8)
Cu2 0.02125(10) 0.03155(12) 0.02622(11) -0.00957(9) 0.00241(8) 0.00070(8)
N5 0.0708(18) 0.0683(18) 0.101(2) 0.0055(17) -0.0031(17) 0.0133(14)
C87 0.0542(16) 0.0531(17) 0.086(2) 0.0216(16) 0.0135(15) 0.0060(13)
C88 0.089(2) 0.069(2) 0.082(2) 0.0148(18) 0.0261(19) -0.0080(18)
N6 0.117(5) 0.180(7) 0.203(7) 0.097(6) -0.017(4) 0.019(5)
C89 0.116(4) 0.101(4) 0.123(4) 0.039(4) -0.033(3) 0.022(3)
C90 0.152(5) 0.110(6) 0.120(6) -0.021(5) 0.004(5) -0.010(5)

loop_
_atom_type_symbol
_atom_type_description
_atom_type_scat_dispersion_real
_atom_type_scat_dispersion_imag
_atom_type_scat_source
C C 0.0033 0.0016 'International Tables Vol C Tables 4.2.6.8 and 6.1.1.4'
H H 0 0 'International Tables Vol C Tables 4.2.6.8 and 6.1.1.4'
N N 0.0061 0.0033 'International Tables Vol C Tables 4.2.6.8 and 6.1.1.4'
O O 0.0106 0.006 'International Tables Vol C Tables 4.2.6.8 and 6.1.1.4'
Cu Cu 0.3201 1.2651 'International Tables Vol C Tables 4.2.6.8 and 6.1.1.4'

loop_
_geom_angle_atom_site_label_1
_geom_angle_atom_site_label_2
_geom_angle_atom_site_label_3
_geom_angle
_geom_angle_site_symmetry_1
_geom_angle_site_symmetry_3
_geom_angle_publ_flag
O1 C1 C2B 130.1(5) . . ?
O1 C1 C6 121.81(19) . . ?
C2B C1 C6 108.1(5) . . ?
O1 C1 C2 111.7(5) . . ?
C6 C1 C2 126.5(5) . . ?
C3B C2B C1 125.9(9) . . ?
C3B C2B C28B 122.9(11) . . ?
C1 C2B C28B 111.0(9) . . ?
C2B C3B C4B 124.1(10) . . ?
C2B C3B H3B 118 . . ?
C4B C3B H3B 118 . . ?
C5B C4B C3B 118.4(9) . . ?
C5B C4B H4B 120.8 . . ?
C3B C4B H4B 120.8 . . ?
C4B C5B C6 114.2(7) . . ?
C4B C5B H5B 122.9 . . ?
C6 C5B H5B 122.9 . . ?
C3 C2 C28 119.6(8) . . ?
C3 C2 C1 112.2(7) . . ?
C28 C2 C1 128.0(8) . . ?
C2 C3 C4 122.9(9) . . ?
C2 C3 H3 118.6 . . ?
C4 C3 H3 118.6 . . ?
C5 C4 C3 119.1(9) . . ?
C5 C4 H4 120.5 . . ?
C3 C4 H4 120.5 . . ?
C6 C5 C4 127.4(7) . . ?
C6 C5 H5 116.3 . . ?
C4 C5 H5 116.3 . . ?
C5 C6 C1 112.0(5) . . ?
C5 C6 C7 124.4(5) . . ?
C1 C6 C7 123.4(2) . . ?
C1 C6 C5B 128.7(5) . . ?
C7 C6 C5B 107.8(5) . . ?
N1 C7 C6 128.7(2) . . ?
N1 C7 H7 115.6 . . ?
C6 C7 H7 115.6 . . ?
C13 C8 C9 120.76(16) . . ?
C13 C8 N1 119.59(15) . . ?
C9 C8 N1 119.63(16) . . ?
C10 C9 C8 118.10(17) . . ?
C10 C9 C32 118.35(16) . . ?
C8 C9 C32 123.53(17) . . ?
C11 C10 C9 122.96(16) . . ?
C11 C10 H10 118.5 . . ?
C9 C10 H10 118.5 . . ?
C10 C11 C12 117.41(16) . . ?
C10 C11 C14 121.10(16) . . ?
C12 C11 C14 121.30(17) . . ?
C13 C12 C11 122.26(17) . . ?
C13 C12 H12 118.9 . . ?
C11 C12 H12 118.9 . . ?
C12 C13 C8 118.49(15) . . ?
C12 C13 C34 119.52(16) . . ?
C8 C13 C34 121.89(15) . . ?
C15 C14 C11 116.45(15) . . ?
C15 C14 H14A 108.2 . . ?
C11 C14 H14A 108.2 . . ?
C15 C14 H14B 108.2 . . ?
C11 C14 H14B 108.2 . . ?
H14A C14 H14B 107.3 . . ?
C20 C15 C16 117.71(16) . . ?
C20 C15 C14 121.72(15) . . ?
C16 C15 C14 120.50(16) . . ?
C15 C16 C17 122.22(16) . . ?
C15 C16 H16 118.9 . . ?
C17 C16 H16 118.9 . . ?
C16 C17 C18 118.17(16) . . ?
C16 C17 C36 122.01(16) . . ?
C18 C17 C36 119.79(15) . . ?
C19 C18 C17 121.08(16) . . ?
C19 C18 N2 120.76(15) . . ?
C17 C18 N2 118.03(15) . . ?
C20 C19 C18 118.16(16) . . ?
C20 C19 C38 118.00(15) . . ?
C18 C19 C38 123.83(16) . . ?
C15 C20 C19 122.40(16) . . ?
C15 C20 H20 118.8 . . ?
C19 C20 H20 118.8 . . ?
N2 C21 C22 128.99(18) . . ?
N2 C21 H21 115.5 . . ?
C22 C21 H21 115.5 . . ?
C27 C22 C23 121.18(19) . . ?
C27 C22 C21 115.91(19) . . ?
C23 C22 C21 122.90(19) . . ?
O2 C23 C22 121.89(17) . . ?
O2 C23 C24 120.46(19) . . ?
C22 C23 C24 117.64(19) . . ?
C25 C24 C23 118.1(2) . . ?
C25 C24 C40 122.2(2) . . ?
C23 C24 C40 119.7(2) . . ?
C24 C25 C26 123.9(2) . . ?
C24 C25 H25 118 . . ?
C26 C25 H25 118 . . ?
C27 C26 C25 119.0(2) . . ?
C27 C26 H26 120.5 . . ?
C25 C26 H26 120.5 . . ?
C26 C27 C22 120.1(2) . . ?
C26 C27 H27 119.9 . . ?
C22 C27 H27 119.9 . . ?
C30B C28B C31B 107.1(8) . . ?
C30B C28B C29B 111.3(9) . . ?
C31B C28B C29B 105.5(9) . . ?
C30B C28B C2B 111.1(11) . . ?
C31B C28B C2B 107.9(11) . . ?
C29B C28B C2B 113.6(9) . . ?
C28B C29B H29D 109.5 . . ?
C28B C29B H29E 109.5 . . ?
H29D C29B H29E 109.5 . . ?
C28B C29B H29F 109.5 . . ?
H29D C29B H29F 109.5 . . ?
H29E C29B H29F 109.5 . . ?
C28B C30B H30D 109.5 . . ?
C28B C30B H30E 109.5 . . ?
H30D C30B H30E 109.5 . . ?
C28B C30B H30F 109.5 . . ?
H30D C30B H30F 109.5 . . ?
H30E C30B H30F 109.5 . . ?
C28B C31B H31D 109.5 . . ?
C28B C31B H31E 109.5 . . ?
H31D C31B H31E 109.5 . . ?
C28B C31B H31F 109.5 . . ?
H31D C31B H31F 109.5 . . ?
H31E C31B H31F 109.5 . . ?
C2 C28 C29 109.4(7) . . ?
C2 C28 C31 115.5(7) . . ?
C29 C28 C31 106.5(5) . . ?
C2 C28 C30 110.0(7) . . ?
C29 C28 C30 109.0(6) . . ?
C31 C28 C30 106.3(5) . . ?
C28 C29 H29A 109.5 . . ?
C28 C29 H29B 109.5 . . ?
H29A C29 H29B 109.5 . . ?
C28 C29 H29C 109.5 . . ?
H29A C29 H29C 109.5 . . ?
H29B C29 H29C 109.5 . . ?
C28 C30 H30A 109.5 . . ?
C28 C30 H30B 109.5 . . ?
H30A C30 H30B 109.5 . . ?
C28 C30 H30C 109.5 . . ?
H30A C30 H30C 109.5 . . ?
H30B C30 H30C 109.5 . . ?
C28 C31 H31A 109.5 . . ?
C28 C31 H31B 109.5 . . ?
H31A C31 H31B 109.5 . . ?
C28 C31 H31C 109.5 . . ?
H31A C31 H31C 109.5 . . ?
H31B C31 H31C 109.5 . . ?
C9 C32 C33 112.4(2) . . ?
C9 C32 H32A 109.1 . . ?
C33 C32 H32A 109.1 . . ?
C9 C32 H32B 109.1 . . ?
C33 C32 H32B 109.1 . . ?
H32A C32 H32B 107.9 . . ?
C32 C33 H33A 109.5 . . ?
C32 C33 H33B 109.5 . . ?
H33A C33 H33B 109.5 . . ?
C32 C33 H33C 109.5 . . ?
H33A C33 H33C 109.5 . . ?
H33B C33 H33C 109.5 . . ?
C13 C34 C35 114.17(15) . . ?
C13 C34 H34A 108.7 . . ?
C35 C34 H34A 108.7 . . ?
C13 C34 H34B 108.7 . . ?
C35 C34 H34B 108.7 . . ?
H34A C34 H34B 107.6 . . ?
C34 C35 H35A 109.5 . . ?
C34 C35 H35B 109.5 . . ?
H35A C35 H35B 109.5 . . ?
C34 C35 H35C 109.5 . . ?
H35A C35 H35C 109.5 . . ?
H35B C35 H35C 109.5 . . ?
C17 C36 C37 116.53(15) . . ?
C17 C36 H36A 108.2 . . ?
C37 C36 H36A 108.2 . . ?
C17 C36 H36B 108.2 . . ?
C37 C36 H36B 108.2 . . ?
H36A C36 H36B 107.3 . . ?
C36 C37 H37A 109.5 . . ?
C36 C37 H37B 109.5 . . ?
H37A C37 H37B 109.5 . . ?
C36 C37 H37C 109.5 . . ?
H37A C37 H37C 109.5 . . ?
H37B C37 H37C 109.5 . . ?
C19 C38 C39 113.04(16) . . ?
C19 C38 H38A 109 . . ?
C39 C38 H38A 109 . . ?
C19 C38 H38B 109 . . ?
C39 C38 H38B 109 . . ?
H38A C38 H38B 107.8 . . ?
C38 C39 H39A 109.5 . . ?
C38 C39 H39B 109.5 . . ?
H39A C39 H39B 109.5 . . ?
C38 C39 H39C 109.5 . . ?
H39A C39 H39C 109.5 . . ?
H39B C39 H39C 109.5 . . ?
C24 C40 C42 110.1(2) . . ?
C24 C40 C41 109.9(2) . . ?
C42 C40 C41 110.8(3) . . ?
C24 C40 C43 111.4(2) . . ?
C42 C40 C43 107.3(3) . . ?
C41 C40 C43 107.4(3) . . ?
C40 C41 H41A 109.5 . . ?
C40 C41 H41B 109.5 . . ?
H41A C41 H41B 109.5 . . ?
C40 C41 H41C 109.5 . . ?
H41A C41 H41C 109.5 . . ?
H41B C41 H41C 109.5 . . ?
C40 C42 H42A 109.5 . . ?
C40 C42 H42B 109.5 . . ?
H42A C42 H42B 109.5 . . ?
C40 C42 H42C 109.5 . . ?
H42A C42 H42C 109.5 . . ?
H42B C42 H42C 109.5 . . ?
C40 C43 H43A 109.5 . . ?
C40 C43 H43B 109.5 . . ?
H43A C43 H43B 109.5 . . ?
C40 C43 H43C 109.5 . . ?
H43A C43 H43C 109.5 . . ?
H43B C43 H43C 109.5 . . ?
O3 C44 C49 121.69(16) . . ?
O3 C44 C45 119.96(17) . . ?
C49 C44 C45 118.33(17) . . ?
C46 C45 C44 117.86(19) . . ?
C46 C45 C71 122.08(18) . . ?
C44 C45 C71 120.06(19) . . ?
C45 C46 C47 123.55(18) . . ?
C45 C46 H46 118.2 . . ?
C47 C46 H46 118.2 . . ?
C48 C47 C46 119.3(2) . . ?
C48 C47 H47 120.3 . . ?
C46 C47 H47 120.3 . . ?
C47 C48 C49 120.6(2) . . ?
C47 C48 H48 119.7 . . ?
C49 C48 H48 119.7 . . ?
C48 C49 C44 120.35(16) . . ?
C48 C49 C50 116.16(17) . . ?
C44 C49 C50 123.45(17) . . ?
N3 C50 C49 128.27(17) . . ?
N3 C50 H50 115.9 . . ?
C49 C50 H50 115.9 . . ?
C52 C51 C56 121.28(16) . . ?
C52 C51 N3 119.68(15) . . ?
C56 C51 N3 118.98(16) . . ?
C53 C52 C51 117.99(16) . . ?
C53 C52 C75 118.43(16) . . ?
C51 C52 C75 123.57(15) . . ?
C54 C53 C52 122.17(17) . . ?
C54 C53 H53 118.9 . . ?
C52 C53 H53 118.9 . . ?
C55 C54 C53 118.20(16) . . ?
C55 C54 C57 120.77(17) . . ?
C53 C54 C57 120.93(17) . . ?
C54 C55 C56 122.14(17) . . ?
C54 C55 H55 118.9 . . ?
C56 C55 H55 118.9 . . ?
C55 C56 C51 118.01(17) . . ?
C55 C56 C77 119.02(17) . . ?
C51 C56 C77 122.76(17) . . ?
C58 C57 C54 114.93(14) . . ?
C58 C57 H57A 108.5 . . ?
C54 C57 H57A 108.5 . . ?
C58 C57 H57B 108.5 . . ?
C54 C57 H57B 108.5 . . ?
H57A C57 H57B 107.5 . . ?
C59 C58 C63 118.15(16) . . ?
C59 C58 C57 122.12(16) . . ?
C63 C58 C57 119.61(17) . . ?
C58 C59 C60 122.27(16) . . ?
C58 C59 H59 118.9 . . ?
C60 C59 H59 118.9 . . ?
C59 C60 C61 117.82(17) . . ?
C59 C60 C79 119.12(16) . . ?
C61 C60 C79 122.88(16) . . ?
C62 C61 C60 121.12(16) . . ?
C62 C61 N4 119.92(15) . . ?
C60 C61 N4 118.91(15) . . ?
C63 C62 C61 118.46(16) . . ?
C63 C62 C81 116.81(16) . . ?
C61 C62 C81 124.73(15) . . ?
C62 C63 C58 122.07(17) . . ?
C62 C63 H63 119 . . ?
C58 C63 H63 119 . . ?
N4 C64 C65 128.42(18) . . ?
N4 C64 H64 115.8 . . ?
C65 C64 H64 115.8 . . ?
C70 C65 C66 121.56(16) . . ?
C70 C65 C64 115.69(17) . . ?
C66 C65 C64 122.26(17) . . ?
O4 C66 C65 122.08(15) . . ?
O4 C66 C67 120.35(17) . . ?
C65 C66 C67 117.54(17) . . ?
C68 C67 C66 117.80(17) . . ?
C68 C67 C83 121.63(16) . . ?
C66 C67 C83 120.57(17) . . ?
C67 C68 C69 124.33(17) . . ?
C67 C68 H68 117.8 . . ?
C69 C68 H68 117.8 . . ?
C70 C69 C68 118.70(18) . . ?
C70 C69 H69 120.7 . . ?
C68 C69 H69 120.7 . . ?
C69 C70 C65 120.01(18) . . ?
C69 C70 H70 120 . . ?
C65 C70 H70 120 . . ?
C73 C71 C45 110.48(19) . . ?
C73 C71 C74 110.5(2) . . ?
C45 C71 C74 109.34(18) . . ?
C73 C71 C72 108.0(2) . . ?
C45 C71 C72 111.7(2) . . ?
C74 C71 C72 106.69(19) . . ?
C71 C72 H72A 109.5 . . ?
C71 C72 H72B 109.5 . . ?
H72A C72 H72B 109.5 . . ?
C71 C72 H72C 109.5 . . ?
H72A C72 H72C 109.5 . . ?
H72B C72 H72C 109.5 . . ?
C71 C73 H73A 109.5 . . ?
C71 C73 H73B 109.5 . . ?
H73A C73 H73B 109.5 . . ?
C71 C73 H73C 109.5 . . ?
H73A C73 H73C 109.5 . . ?
H73B C73 H73C 109.5 . . ?
C71 C74 H74A 109.5 . . ?
C71 C74 H74B 109.5 . . ?
H74A C74 H74B 109.5 . . ?
C71 C74 H74C 109.5 . . ?
H74A C74 H74C 109.5 . . ?
H74B C74 H74C 109.5 . . ?
C52 C75 C76 112.85(15) . . ?
C52 C75 H75A 109 . . ?
C76 C75 H75A 109 . . ?
C52 C75 H75B 109 . . ?
C76 C75 H75B 109 . . ?
H75A C75 H75B 107.8 . . ?
C75 C76 H76A 109.5 . . ?
C75 C76 H76B 109.5 . . ?
H76A C76 H76B 109.5 . . ?
C75 C76 H76C 109.5 . . ?
H76A C76 H76C 109.5 . . ?
H76B C76 H76C 109.5 . . ?
C78 C77 C56 115.7(2) . . ?
C78 C77 H77A 108.4 . . ?
C56 C77 H77A 108.4 . . ?
C78 C77 H77B 108.4 . . ?
C56 C77 H77B 108.4 . . ?
H77A C77 H77B 107.4 . . ?
C77 C78 H78A 109.5 . . ?
C77 C78 H78B 109.5 . . ?
H78A C78 H78B 109.5 . . ?
C77 C78 H78C 109.5 . . ?
H78A C78 H78C 109.5 . . ?
H78B C78 H78C 109.5 . . ?
C60 C79 C80 114.65(17) . . ?
C60 C79 H79A 108.6 . . ?
C80 C79 H79A 108.6 . . ?
C60 C79 H79B 108.6 . . ?
C80 C79 H79B 108.6 . . ?
H79A C79 H79B 107.6 . . ?
C79 C80 H80A 109.5 . . ?
C79 C80 H80B 109.5 . . ?
H80A C80 H80B 109.5 . . ?
C79 C80 H80C 109.5 . . ?
H80A C80 H80C 109.5 . . ?
H80B C80 H80C 109.5 . . ?
C62 C81 C82 113.09(16) . . ?
C62 C81 H81A 109 . . ?
C82 C81 H81A 109 . . ?
C62 C81 H81B 109 . . ?
C82 C81 H81B 109 . . ?
H81A C81 H81B 107.8 . . ?
C81 C82 H82A 109.5 . . ?
C81 C82 H82B 109.5 . . ?
H82A C82 H82B 109.5 . . ?
C81 C82 H82C 109.5 . . ?
H82A C82 H82C 109.5 . . ?
H82B C82 H82C 109.5 . . ?
C84 C83 C67 110.46(15) . . ?
C84 C83 C86 109.87(18) . . ?
C67 C83 C86 109.77(16) . . ?
C84 C83 C85 108.14(16) . . ?
C67 C83 C85 111.67(17) . . ?
C86 C83 C85 106.85(16) . . ?
C83 C84 H84A 109.5 . . ?
C83 C84 H84B 109.5 . . ?
H84A C84 H84B 109.5 . . ?
C83 C84 H84C 109.5 . . ?
H84A C84 H84C 109.5 . . ?
H84B C84 H84C 109.5 . . ?
C83 C85 H85A 109.5 . . ?
C83 C85 H85B 109.5 . . ?
H85A C85 H85B 109.5 . . ?
C83 C85 H85C 109.5 . . ?
H85A C85 H85C 109.5 . . ?
H85B C85 H85C 109.5 . . ?
C83 C86 H86A 109.5 . . ?
C83 C86 H86B 109.5 . . ?
H86A C86 H86B 109.5 . . ?
C83 C86 H86C 109.5 . . ?
H86A C86 H86C 109.5 . . ?
H86B C86 H86C 109.5 . . ?
C7 N1 C8 115.29(16) . . ?
C7 N1 Cu1 121.25(14) . . ?
C8 N1 Cu1 123.24(11) . . ?
C21 N2 C18 113.59(15) . . ?
C21 N2 Cu2 121.56(13) . . ?
C18 N2 Cu2 124.54(12) . . ?
C50 N3 C51 114.45(15) . . ?
C50 N3 Cu1 122.12(12) . . ?
C51 N3 Cu1 122.98(11) . . ?
C64 N4 C61 114.03(16) . . ?
C64 N4 Cu2 122.45(12) . . ?
C61 N4 Cu2 123.52(12) . . ?
C1 O1 Cu1 129.69(15) . . ?
C23 O2 Cu2 130.22(13) . . ?
C44 O3 Cu1 130.09(12) . . ?
C66 O4 Cu2 129.03(12) . . ?
O1 Cu1 O3 92.11(6) . . ?
O1 Cu1 N1 94.40(7) . . ?
O3 Cu1 N1 141.15(6) . . ?
O1 Cu1 N3 137.23(7) . . ?
O3 Cu1 N3 93.98(6) . . ?
N1 Cu1 N3 106.50(6) . . ?
O2 Cu2 O4 88.25(6) . . ?
O2 Cu2 N4 150.24(7) . . ?
O4 Cu2 N4 92.59(6) . . ?
O2 Cu2 N2 93.59(6) . . ?
O4 Cu2 N2 150.94(6) . . ?
N4 Cu2 N2 99.76(6) . . ?
N5 C87 C88 179.1(4) . . ?
C87 C88 H88A 109.5 . . ?
C87 C88 H88B 109.5 . . ?
H88A C88 H88B 109.5 . . ?
C87 C88 H88C 109.5 . . ?
H88A C88 H88C 109.5 . . ?
H88B C88 H88C 109.5 . . ?
N6 C89 C90 163.3(13) . . ?
C89 C90 H90A 109.5 . . ?
C89 C90 H90B 109.5 . . ?
H90A C90 H90B 109.5 . . ?
C89 C90 H90C 109.5 . . ?
H90A C90 H90C 109.5 . . ?
H90B C90 H90C 109.5 . . ?

loop_
_geom_bond_atom_site_label_1
_geom_bond_atom_site_label_2
_geom_bond_distance
_geom_bond_site_symmetry_2
_geom_bond_publ_flag
C1 O1 1.302(3) . ?
C1 C2B 1.414(15) . ?
C1 C6 1.415(4) . ?
C1 C2 1.488(10) . ?
C2B C3B 1.350(13) . ?
C2B C28B 1.594(16) . ?
C3B C4B 1.408(11) . ?
C3B H3B 0.95 . ?
C4B C5B 1.360(16) . ?
C4B H4B 0.95 . ?
C5B C6 1.522(11) . ?
C5B H5B 0.95 . ?
C2 C3 1.375(12) . ?
C2 C28 1.467(11) . ?
C3 C4 1.399(10) . ?
C3 H3 0.95 . ?
C4 C5 1.353(13) . ?
C4 H4 0.95 . ?
C5 C6 1.342(12) . ?
C5 H5 0.95 . ?
C6 C7 1.428(3) . ?
C7 N1 1.303(2) . ?
C7 H7 0.95 . ?
C8 C13 1.400(3) . ?
C8 C9 1.408(2) . ?
C8 N1 1.444(2) . ?
C9 C10 1.388(3) . ?
C9 C32 1.514(3) . ?
C10 C11 1.386(3) . ?
C10 H10 0.95 . ?
C11 C12 1.395(2) . ?
C11 C14 1.517(2) . ?
C12 C13 1.393(2) . ?
C12 H12 0.95 . ?
C13 C34 1.518(2) . ?
C14 C15 1.516(2) . ?
C14 H14A 0.99 . ?
C14 H14B 0.99 . ?
C15 C20 1.390(2) . ?
C15 C16 1.394(2) . ?
C16 C17 1.396(2) . ?
C16 H16 0.95 . ?
C17 C18 1.405(2) . ?
C17 C36 1.514(2) . ?
C18 C19 1.401(2) . ?
C18 N2 1.449(2) . ?
C19 C20 1.397(2) . ?
C19 C38 1.513(2) . ?
C20 H20 0.95 . ?
C21 N2 1.302(3) . ?
C21 C22 1.428(3) . ?
C21 H21 0.95 . ?
C22 C27 1.412(3) . ?
C22 C23 1.426(3) . ?
C23 O2 1.296(3) . ?
C23 C24 1.448(3) . ?
C24 C25 1.376(3) . ?
C24 C40 1.526(3) . ?
C25 C26 1.396(4) . ?
C25 H25 0.95 . ?
C26 C27 1.372(3) . ?
C26 H26 0.95 . ?
C27 H27 0.95 . ?
C28B C30B 1.511(13) . ?
C28B C31B 1.563(12) . ?
C28B C29B 1.565(17) . ?
C29B H29D 0.98 . ?
C29B H29E 0.98 . ?
C29B H29F 0.98 . ?
C30B H30D 0.98 . ?
C30B H30E 0.98 . ?
C30B H30F 0.98 . ?
C31B H31D 0.98 . ?
C31B H31E 0.98 . ?
C31B H31F 0.98 . ?
C28 C29 1.513(9) . ?
C28 C31 1.542(8) . ?
C28 C30 1.572(9) . ?
C29 H29A 0.98 . ?
C29 H29B 0.98 . ?
C29 H29C 0.98 . ?
C30 H30A 0.98 . ?
C30 H30B 0.98 . ?
C30 H30C 0.98 . ?
C31 H31A 0.98 . ?
C31 H31B 0.98 . ?
C31 H31C 0.98 . ?
C32 C33 1.529(3) . ?
C32 H32A 0.99 . ?
C32 H32B 0.99 . ?
C33 H33A 0.98 . ?
C33 H33B 0.98 . ?
C33 H33C 0.98 . ?
C34 C35 1.523(3) . ?
C34 H34A 0.99 . ?
C34 H34B 0.99 . ?
C35 H35A 0.98 . ?
C35 H35B 0.98 . ?
C35 H35C 0.98 . ?
C36 C37 1.522(3) . ?
C36 H36A 0.99 . ?
C36 H36B 0.99 . ?
C37 H37A 0.98 . ?
C37 H37B 0.98 . ?
C37 H37C 0.98 . ?
C38 C39 1.533(3) . ?
C38 H38A 0.99 . ?
C38 H38B 0.99 . ?
C39 H39A 0.98 . ?
C39 H39B 0.98 . ?
C39 H39C 0.98 . ?
C40 C42 1.527(4) . ?
C40 C41 1.531(5) . ?
C40 C43 1.547(3) . ?
C41 H41A 0.98 . ?
C41 H41B 0.98 . ?
C41 H41C 0.98 . ?
C42 H42A 0.98 . ?
C42 H42B 0.98 . ?
C42 H42C 0.98 . ?
C43 H43A 0.98 . ?
C43 H43B 0.98 . ?
C43 H43C 0.98 . ?
C44 O3 1.298(2) . ?
C44 C49 1.425(3) . ?
C44 C45 1.448(2) . ?
C45 C46 1.378(3) . ?
C45 C71 1.534(3) . ?
C46 C47 1.391(3) . ?
C46 H46 0.95 . ?
C47 C48 1.371(3) . ?
C47 H47 0.95 . ?
C48 C49 1.409(3) . ?
C48 H48 0.95 . ?
C49 C50 1.433(2) . ?
C50 N3 1.300(2) . ?
C50 H50 0.95 . ?
C51 C52 1.401(2) . ?
C51 C56 1.402(3) . ?
C51 N3 1.450(2) . ?
C52 C53 1.393(2) . ?
C52 C75 1.509(2) . ?
C53 C54 1.389(2) . ?
C53 H53 0.95 . ?
C54 C55 1.383(3) . ?
C54 C57 1.516(2) . ?
C55 C56 1.396(3) . ?
C55 H55 0.95 . ?
C56 C77 1.513(3) . ?
C57 C58 1.511(2) . ?
C57 H57A 0.99 . ?
C57 H57B 0.99 . ?
C58 C59 1.388(3) . ?
C58 C63 1.393(2) . ?
C59 C60 1.398(2) . ?
C59 H59 0.95 . ?
C60 C61 1.409(2) . ?
C60 C79 1.513(3) . ?
C61 C62 1.402(2) . ?
C61 N4 1.441(2) . ?
C62 C63 1.389(2) . ?
C62 C81 1.517(2) . ?
C63 H63 0.95 . ?
C64 N4 1.301(2) . ?
C64 C65 1.430(2) . ?
C64 H64 0.95 . ?
C65 C70 1.415(3) . ?
C65 C66 1.423(3) . ?
C66 O4 1.300(2) . ?
C66 C67 1.449(2) . ?
C67 C68 1.374(3) . ?
C67 C83 1.535(3) . ?
C68 C69 1.403(3) . ?
C68 H68 0.95 . ?
C69 C70 1.366(2) . ?
C69 H69 0.95 . ?
C70 H70 0.95 . ?
C71 C73 1.526(4) . ?
C71 C74 1.535(4) . ?
C71 C72 1.544(3) . ?
C72 H72A 0.98 . ?
C72 H72B 0.98 . ?
C72 H72C 0.98 . ?
C73 H73A 0.98 . ?
C73 H73B 0.98 . ?
C73 H73C 0.98 . ?
C74 H74A 0.98 . ?
C74 H74B 0.98 . ?
C74 H74C 0.98 . ?
C75 C76 1.532(3) . ?
C75 H75A 0.99 . ?
C75 H75B 0.99 . ?
C76 H76A 0.98 . ?
C76 H76B 0.98 . ?
C76 H76C 0.98 . ?
C77 C78 1.460(4) . ?
C77 H77A 0.99 . ?
C77 H77B 0.99 . ?
C78 H78A 0.98 . ?
C78 H78B 0.98 . ?
C78 H78C 0.98 . ?
C79 C80 1.516(3) . ?
C79 H79A 0.99 . ?
C79 H79B 0.99 . ?
C80 H80A 0.98 . ?
C80 H80B 0.98 . ?
C80 H80C 0.98 . ?
C81 C82 1.527(3) . ?
C81 H81A 0.99 . ?
C81 H81B 0.99 . ?
C82 H82A 0.98 . ?
C82 H82B 0.98 . ?
C82 H82C 0.98 . ?
C83 C84 1.535(3) . ?
C83 C86 1.536(3) . ?
C83 C85 1.538(3) . ?
C84 H84A 0.98 . ?
C84 H84B 0.98 . ?
C84 H84C 0.98 . ?
C85 H85A 0.98 . ?
C85 H85B 0.98 . ?
C85 H85C 0.98 . ?
C86 H86A 0.98 . ?
C86 H86B 0.98 . ?
C86 H86C 0.98 . ?
N1 Cu1 1.9552(16) . ?
N2 Cu2 1.9798(15) . ?
N3 Cu1 1.9613(15) . ?
N4 Cu2 1.9558(16) . ?
O1 Cu1 1.8919(14) . ?
O2 Cu2 1.8969(14) . ?
O3 Cu1 1.9012(13) . ?
O4 Cu2 1.9204(13) . ?
N5 C87 1.131(4) . ?
C87 C88 1.469(5) . ?
C88 H88A 0.98 . ?
C88 H88B 0.98 . ?
C88 H88C 0.98 . ?
N6 C89 1.280(14) . ?
C89 C90 1.351(14) . ?
C90 H90A 0.98 . ?
C90 H90B 0.98 . ?
C90 H90C 0.98 . ?

loop_
_geom_torsion_atom_site_label_1
_geom_torsion_atom_site_label_2
_geom_torsion_atom_site_label_3
_geom_torsion_atom_site_label_4
_geom_torsion
_geom_torsion_site_symmetry_1
_geom_torsion_site_symmetry_2
_geom_torsion_site_symmetry_3
_geom_torsion_site_symmetry_4
_geom_torsion_publ_flag
O1 C1 C2B C3B -174.8(10) . . . . ?
C6 C1 C2B C3B 4.5(15) . . . . ?
O1 C1 C2B C28B 0.4(14) . . . . ?
C6 C1 C2B C28B 179.7(8) . . . . ?
C1 C2B C3B C4B 2(2) . . . . ?
C28B C2B C3B C4B -172.5(13) . . . . ?
C2B C3B C4B C5B -7(2) . . . . ?
C3B C4B C5B C6 3.6(17) . . . . ?
O1 C1 C2 C3 179.9(8) . . . . ?
C6 C1 C2 C3 1.5(13) . . . . ?
O1 C1 C2 C28 5.7(12) . . . . ?
C6 C1 C2 C28 -172.7(7) . . . . ?
C28 C2 C3 C4 173.3(11) . . . . ?
C1 C2 C3 C4 -1.4(17) . . . . ?
C2 C3 C4 C5 1(2) . . . . ?
C3 C4 C5 C6 0.2(19) . . . . ?
C4 C5 C6 C1 -0.2(14) . . . . ?
C4 C5 C6 C7 -175.1(9) . . . . ?
O1 C1 C6 C5 -179.0(6) . . . . ?
C2 C1 C6 C5 -0.8(9) . . . . ?
O1 C1 C6 C7 -4.0(4) . . . . ?
C2B C1 C6 C7 176.6(6) . . . . ?
C2 C1 C6 C7 174.3(6) . . . . ?
O1 C1 C6 C5B 171.8(7) . . . . ?
C2B C1 C6 C5B -7.6(10) . . . . ?
C4B C5B C6 C1 3.8(15) . . . . ?
C4B C5B C6 C7 -179.9(9) . . . . ?
C5 C6 C7 N1 170.3(7) . . . . ?
C1 C6 C7 N1 -4.1(4) . . . . ?
C5B C6 C7 N1 179.4(6) . . . . ?
C13 C8 C9 C10 0.2(3) . . . . ?
N1 C8 C9 C10 -178.49(16) . . . . ?
C13 C8 C9 C32 178.59(18) . . . . ?
N1 C8 C9 C32 -0.1(3) . . . . ?
C8 C9 C10 C11 0.8(3) . . . . ?
C32 C9 C10 C11 -177.66(18) . . . . ?
C9 C10 C11 C12 -1.0(3) . . . . ?
C9 C10 C11 C14 174.19(17) . . . . ?
C10 C11 C12 C13 0.1(3) . . . . ?
C14 C11 C12 C13 -175.05(16) . . . . ?
C11 C12 C13 C8 0.9(3) . . . . ?
C11 C12 C13 C34 177.50(16) . . . . ?
C9 C8 C13 C12 -1.0(2) . . . . ?
N1 C8 C13 C12 177.68(15) . . . . ?
C9 C8 C13 C34 -177.56(16) . . . . ?
N1 C8 C13 C34 1.1(2) . . . . ?
C10 C11 C14 C15 40.6(3) . . . . ?
C12 C11 C14 C15 -144.47(18) . . . . ?
C11 C14 C15 C20 51.7(3) . . . . ?
C11 C14 C15 C16 -131.32(19) . . . . ?
C20 C15 C16 C17 1.3(3) . . . . ?
C14 C15 C16 C17 -175.75(19) . . . . ?
C15 C16 C17 C18 3.2(3) . . . . ?
C15 C16 C17 C36 -178.71(19) . . . . ?
C16 C17 C18 C19 -4.8(3) . . . . ?
C36 C17 C18 C19 177.06(18) . . . . ?
C16 C17 C18 N2 171.03(17) . . . . ?
C36 C17 C18 N2 -7.1(3) . . . . ?
C17 C18 C19 C20 1.9(3) . . . . ?
N2 C18 C19 C20 -173.85(17) . . . . ?
C17 C18 C19 C38 -179.10(18) . . . . ?
N2 C18 C19 C38 5.2(3) . . . . ?
C16 C15 C20 C19 -4.5(3) . . . . ?
C14 C15 C20 C19 172.57(18) . . . . ?
C18 C19 C20 C15 2.9(3) . . . . ?
C38 C19 C20 C15 -176.18(18) . . . . ?
N2 C21 C22 C27 173.6(2) . . . . ?
N2 C21 C22 C23 -6.3(3) . . . . ?
C27 C22 C23 O2 177.8(2) . . . . ?
C21 C22 C23 O2 -2.2(3) . . . . ?
C27 C22 C23 C24 -1.3(3) . . . . ?
C21 C22 C23 C24 178.7(2) . . . . ?
O2 C23 C24 C25 -179.1(2) . . . . ?
C22 C23 C24 C25 0.0(3) . . . . ?
O2 C23 C24 C40 0.9(3) . . . . ?
C22 C23 C24 C40 -180.0(2) . . . . ?
C23 C24 C25 C26 0.8(4) . . . . ?
C40 C24 C25 C26 -179.3(3) . . . . ?
C24 C25 C26 C27 -0.3(4) . . . . ?
C25 C26 C27 C22 -1.0(4) . . . . ?
C23 C22 C27 C26 1.8(4) . . . . ?
C21 C22 C27 C26 -178.2(2) . . . . ?
C3B C2B C28B C30B -120.1(14) . . . . ?
C1 C2B C28B C30B 64.6(13) . . . . ?
C3B C2B C28B C31B -3.0(18) . . . . ?
C1 C2B C28B C31B -178.4(9) . . . . ?
C3B C2B C28B C29B 113.5(14) . . . . ?
C1 C2B C28B C29B -61.8(12) . . . . ?
C3 C2 C28 C29 128.4(11) . . . . ?
C1 C2 C28 C29 -57.8(12) . . . . ?
C3 C2 C28 C31 8.3(14) . . . . ?
C1 C2 C28 C31 -177.9(8) . . . . ?
C3 C2 C28 C30 -112.0(11) . . . . ?
C1 C2 C28 C30 61.8(12) . . . . ?
C10 C9 C32 C33 70.4(2) . . . . ?
C8 C9 C32 C33 -107.9(2) . . . . ?
C12 C13 C34 C35 68.8(2) . . . . ?
C8 C13 C34 C35 -114.71(19) . . . . ?
C16 C17 C36 C37 -10.8(3) . . . . ?
C18 C17 C36 C37 167.26(19) . . . . ?
C20 C19 C38 C39 66.2(2) . . . . ?
C18 C19 C38 C39 -112.9(2) . . . . ?
C25 C24 C40 C42 116.4(3) . . . . ?
C23 C24 C40 C42 -63.6(3) . . . . ?
C25 C24 C40 C41 -121.3(3) . . . . ?
C23 C24 C40 C41 58.6(3) . . . . ?
C25 C24 C40 C43 -2.5(4) . . . . ?
C23 C24 C40 C43 177.4(3) . . . . ?
O3 C44 C45 C46 -178.01(18) . . . . ?
C49 C44 C45 C46 0.5(3) . . . . ?
O3 C44 C45 C71 2.0(3) . . . . ?
C49 C44 C45 C71 -179.49(17) . . . . ?
C44 C45 C46 C47 0.0(3) . . . . ?
C71 C45 C46 C47 -180.0(2) . . . . ?
C45 C46 C47 C48 -0.2(3) . . . . ?
C46 C47 C48 C49 -0.2(3) . . . . ?
C47 C48 C49 C44 0.8(3) . . . . ?
C47 C48 C49 C50 178.47(18) . . . . ?
O3 C44 C49 C48 177.57(17) . . . . ?
C45 C44 C49 C48 -0.9(3) . . . . ?
O3 C44 C49 C50 0.1(3) . . . . ?
C45 C44 C49 C50 -178.42(17) . . . . ?
C48 C49 C50 N3 176.22(18) . . . . ?
C44 C49 C50 N3 -6.2(3) . . . . ?
C56 C51 C52 C53 3.2(3) . . . . ?
N3 C51 C52 C53 -173.91(15) . . . . ?
C56 C51 C52 C75 -178.09(17) . . . . ?
N3 C51 C52 C75 4.8(3) . . . . ?
C51 C52 C53 C54 0.6(3) . . . . ?
C75 C52 C53 C54 -178.17(16) . . . . ?
C52 C53 C54 C55 -4.3(3) . . . . ?
C52 C53 C54 C57 172.18(16) . . . . ?
C53 C54 C55 C56 4.2(3) . . . . ?
C57 C54 C55 C56 -172.21(17) . . . . ?
C54 C55 C56 C51 -0.6(3) . . . . ?
C54 C55 C56 C77 174.38(19) . . . . ?
C52 C51 C56 C55 -3.2(3) . . . . ?
N3 C51 C56 C55 173.91(16) . . . . ?
C52 C51 C56 C77 -178.0(2) . . . . ?
N3 C51 C56 C77 -0.9(3) . . . . ?
C55 C54 C57 C58 -131.20(18) . . . . ?
C53 C54 C57 C58 52.5(2) . . . . ?
C54 C57 C58 C59 -144.95(18) . . . . ?
C54 C57 C58 C63 39.0(2) . . . . ?
C63 C58 C59 C60 3.4(3) . . . . ?
C57 C58 C59 C60 -172.72(17) . . . . ?
C58 C59 C60 C61 -1.1(3) . . . . ?
C58 C59 C60 C79 174.21(17) . . . . ?
C59 C60 C61 C62 -1.7(3) . . . . ?
C79 C60 C61 C62 -176.79(17) . . . . ?
C59 C60 C61 N4 175.71(16) . . . . ?
C79 C60 C61 N4 0.6(3) . . . . ?
C60 C61 C62 C63 2.0(3) . . . . ?
N4 C61 C62 C63 -175.35(16) . . . . ?
C60 C61 C62 C81 -178.44(17) . . . . ?
N4 C61 C62 C81 4.2(3) . . . . ?
C61 C62 C63 C58 0.4(3) . . . . ?
C81 C62 C63 C58 -179.18(17) . . . . ?
C59 C58 C63 C62 -3.0(3) . . . . ?
C57 C58 C63 C62 173.17(17) . . . . ?
N4 C64 C65 C70 176.67(17) . . . . ?
N4 C64 C65 C66 -11.3(3) . . . . ?
C70 C65 C66 O4 -179.70(16) . . . . ?
C64 C65 C66 O4 8.7(3) . . . . ?
C70 C65 C66 C67 2.4(2) . . . . ?
C64 C65 C66 C67 -169.19(16) . . . . ?
O4 C66 C67 C68 179.97(16) . . . . ?
C65 C66 C67 C68 -2.1(2) . . . . ?
O4 C66 C67 C83 -0.6(2) . . . . ?
C65 C66 C67 C83 177.32(16) . . . . ?
C66 C67 C68 C69 0.1(3) . . . . ?
C83 C67 C68 C69 -179.34(17) . . . . ?
C67 C68 C69 C70 1.7(3) . . . . ?
C68 C69 C70 C65 -1.4(3) . . . . ?
C66 C65 C70 C69 -0.6(3) . . . . ?
C64 C65 C70 C69 171.50(16) . . . . ?
C46 C45 C71 C73 120.3(2) . . . . ?
C44 C45 C71 C73 -59.7(3) . . . . ?
C46 C45 C71 C74 -117.8(2) . . . . ?
C44 C45 C71 C74 62.2(3) . . . . ?
C46 C45 C71 C72 0.0(3) . . . . ?
C44 C45 C71 C72 -179.96(19) . . . . ?
C53 C52 C75 C76 67.0(2) . . . . ?
C51 C52 C75 C76 -111.69(19) . . . . ?
C55 C56 C77 C78 47.4(4) . . . . ?
C51 C56 C77 C78 -137.9(3) . . . . ?
C59 C60 C79 C80 63.9(3) . . . . ?
C61 C60 C79 C80 -121.1(2) . . . . ?
C63 C62 C81 C82 65.1(2) . . . . ?
C61 C62 C81 C82 -114.4(2) . . . . ?
C68 C67 C83 C84 -121.35(19) . . . . ?
C66 C67 C83 C84 59.2(2) . . . . ?
C68 C67 C83 C86 117.3(2) . . . . ?
C66 C67 C83 C86 -62.1(2) . . . . ?
C68 C67 C83 C85 -1.0(2) . . . . ?
C66 C67 C83 C85 179.62(16) . . . . ?
C6 C7 N1 C8 -174.8(2) . . . . ?
C6 C7 N1 Cu1 10.4(3) . . . . ?
C13 C8 N1 C7 -111.66(19) . . . . ?
C9 C8 N1 C7 67.1(2) . . . . ?
C13 C8 N1 Cu1 63.0(2) . . . . ?
C9 C8 N1 Cu1 -118.25(16) . . . . ?
C22 C21 N2 C18 179.87(19) . . . . ?
C22 C21 N2 Cu2 6.0(3) . . . . ?
C19 C18 N2 C21 63.3(2) . . . . ?
C17 C18 N2 C21 -112.53(19) . . . . ?
C19 C18 N2 Cu2 -123.00(16) . . . . ?
C17 C18 N2 Cu2 61.2(2) . . . . ?
C49 C50 N3 C51 -179.40(17) . . . . ?
C49 C50 N3 Cu1 8.1(3) . . . . ?
C52 C51 N3 C50 65.7(2) . . . . ?
C56 C51 N3 C50 -111.42(19) . . . . ?
C52 C51 N3 Cu1 -121.88(15) . . . . ?
C56 C51 N3 Cu1 61.0(2) . . . . ?
C65 C64 N4 C61 176.43(16) . . . . ?
C65 C64 N4 Cu2 -3.6(2) . . . . ?
C62 C61 N4 C64 55.0(2) . . . . ?
C60 C61 N4 C64 -122.41(18) . . . . ?
C62 C61 N4 Cu2 -124.94(15) . . . . ?
C60 C61 N4 Cu2 57.6(2) . . . . ?
C2B C1 O1 Cu1 -176.8(8) . . . . ?
C6 C1 O1 Cu1 3.9(3) . . . . ?
C2 C1 O1 Cu1 -174.5(5) . . . . ?
C22 C23 O2 Cu2 10.1(3) . . . . ?
C24 C23 O2 Cu2 -170.82(15) . . . . ?
C49 C44 O3 Cu1 2.8(3) . . . . ?
C45 C44 O3 Cu1 -178.75(13) . . . . ?
C65 C66 O4 Cu2 8.6(2) . . . . ?
C67 C66 O4 Cu2 -173.55(12) . . . . ?
C1 O1 Cu1 O3 -140.3(2) . . . . ?
C1 O1 Cu1 N1 1.4(2) . . . . ?
C1 O1 Cu1 N3 121.5(2) . . . . ?
C23 O2 Cu2 O4 -159.45(18) . . . . ?
C23 O2 Cu2 N4 108.4(2) . . . . ?
C23 O2 Cu2 N2 -8.49(19) . . . . ?
